data_4124266
loop_
_publ_author_name
'Matheu, Roc'
'Ertem, Mehmed Z.'
'Benet-Buchholz, Jordi'
'Coronado, Eugenio'
'Batista, Victor S.'
'Sala, Xavier'
'Llobet, Antoni'

_publ_section_title
;
 Intramolecular proton transfer boosts water oxidation catalyzed by a Ru
 complex.
;
_journal_name_full 'Journal of the American Chemical Society'
_journal_page_first 150812101708002
_journal_paper_doi 10.1021/jacs.5b06541
_journal_year 2015
_chemical_formula_sum 'C27 H19 F12 N5 O4 P2 Ru'
_chemical_formula_weight 868.48
_chemical_name_systematic
;
 ?
;
_space_group_IT_number 14
_space_group_name_Hall '-P 2ybc'
_symmetry_cell_setting monoclinic
_symmetry_space_group_name_Hall '-P 2ybc'
_symmetry_space_group_name_H-M 'P 1 21/c 1'
_atom_sites_solution_hydrogens geom
_audit_creation_method SHELXL-2012
_cell_angle_alpha 90
_cell_angle_beta 93.213(3)
_cell_angle_gamma 90
_cell_formula_units_Z 8
_cell_length_a 16.3050(13)
_cell_length_b 19.6419(15)
_cell_length_c 18.1290(14)
_cell_measurement_reflns_used 5461
_cell_measurement_temperature 100(2)
_cell_measurement_theta_max 29.21
_cell_measurement_theta_min 2.36
_cell_volume 5796.9(8)
_computing_cell_refinement 'Bruker APEX2 v2011.4-0'
_computing_data_collection 'Bruker APEX2 v2011.4-0'
_computing_data_reduction 'Bruker SAINT V7.60A'
_computing_molecular_graphics 'Bruker SHELXTL'
_computing_publication_material 'Bruker SHELXTL'
_computing_structure_refinement 'SHELXL-2012 (Sheldrick, 2012)'
_computing_structure_solution 'SHELXS-2012 (Sheldrick, 2012)'
_diffrn_ambient_temperature 100(2)
_diffrn_detector_area_resol_mean 512
_diffrn_detector_type '4K CCD area detector APEX II'
_diffrn_measured_fraction_theta_full 0.998
_diffrn_measured_fraction_theta_max 0.974
_diffrn_measurement_device_type 'Kappa 4-axis goniometer bruker-nonius'
_diffrn_measurement_method
;
 Fullsphere data collection, phi and omega scans
;
_diffrn_measurement_specimen_support 'magnetic support with MicroMount'
_diffrn_radiation_monochromator 'Multilayer Montel 200 mirrors'
_diffrn_radiation_type MoK\a
_diffrn_radiation_wavelength 0.71073
_diffrn_reflns_av_R_equivalents 0.0703
_diffrn_reflns_av_unetI/netI 0.0790
_diffrn_reflns_Laue_measured_fraction_full 0.998
_diffrn_reflns_Laue_measured_fraction_max 0.974
_diffrn_reflns_limit_h_max 22
_diffrn_reflns_limit_h_min -20
_diffrn_reflns_limit_k_max 27
_diffrn_reflns_limit_k_min -15
_diffrn_reflns_limit_l_max 23
_diffrn_reflns_limit_l_min -25
_diffrn_reflns_number 60352
_diffrn_reflns_point_group_measured_fraction_full 0.998
_diffrn_reflns_point_group_measured_fraction_max 0.974
_diffrn_reflns_theta_full 25.000
_diffrn_reflns_theta_max 29.792
_diffrn_reflns_theta_min 1.251
_diffrn_source 'Rotating anode X-ray tube'
_diffrn_source_current 70
_diffrn_source_power 50
_diffrn_source_size '0.3 mm x 0.3 mm fine focus'
_diffrn_source_type 'Bruker-Nonius FR 591'
_exptl_absorpt_coefficient_mu 0.777
_exptl_absorpt_correction_T_max 0.9696
_exptl_absorpt_correction_T_min 0.9126
_exptl_absorpt_correction_type empirical
_exptl_absorpt_process_details
; 
 SADABS Version 2008/1 Bruker-Nonius
 Blessing, Acta Cryst. (1995) A51 33-38
;
_exptl_crystal_colour colourless
_exptl_crystal_density_diffrn 1.990
_exptl_crystal_description plate
_exptl_crystal_F_000 3440
_exptl_crystal_size_max 0.12
_exptl_crystal_size_mid 0.12
_exptl_crystal_size_min 0.04
_refine_diff_density_max 1.692
_refine_diff_density_min -1.740
_refine_diff_density_rms 0.164
_refine_ls_extinction_method none
_refine_ls_goodness_of_fit_ref 1.022
_refine_ls_hydrogen_treatment constr
_refine_ls_matrix_type full
_refine_ls_number_parameters 974
_refine_ls_number_reflns 16165
_refine_ls_number_restraints 294
_refine_ls_restrained_S_all 1.032
_refine_ls_R_factor_all 0.1346
_refine_ls_R_factor_gt 0.0728
_refine_ls_shift/su_max 0.001
_refine_ls_shift/su_mean 0.000
_refine_ls_structure_factor_coef Fsqd
_refine_ls_weighting_details
;
 w=1/[\s^2^(Fo^2^)+(0.0428P)^2^+51.4171P]
 where P=(Fo^2^+2Fc^2^)/3
;
_refine_ls_weighting_scheme calc
_refine_ls_wR_factor_gt 0.1537
_refine_ls_wR_factor_ref 0.1855
_reflns_Friedel_coverage 0.000
_reflns_number_gt 9209
_reflns_number_total 16165
_reflns_threshold_expression >2sigma(I)
_cod_data_source_file ja5b06541_si_002.cif
_cod_data_source_block Roc924bulkA_0m
_cod_depositor_comments
;
The following automatic conversions were performed:

'_symmetry_cell_setting' value 'Monoclinic' changed to 'monoclinic'
according to
/usr/data/users/saulius/crontab/automatic-downloads/rss-feeds/ACS/lib/dictionaries/cif_core.dic
dictionary named 'cif_core.dic' version 2.4.2 from 2011-04-26.

Automatic conversion script
Id: cif_fix_values 3271 2015-04-21 07:52:19Z andrius 
;
_cod_original_sg_symbol_H-M P2(1)/c
_cod_database_code 4124266
_shelx_space_group_comment
;
The symmetry employed for this shelxl refinement is uniquely defined
by the following loop, which should always be used as a source of
symmetry information in preference to the above space-group names.
They are only intended as comments.
;
_shelx_estimated_absorpt_t_min 0.913
_shelx_estimated_absorpt_t_max 0.970
_shelxl_version_number 2012-9

loop_
_space_group_symop_operation_xyz
'x, y, z'
'-x, y+1/2, -z+1/2'
'-x, -y, -z'
'x, -y-1/2, z-1/2'

loop_
_atom_site_label
_atom_site_type_symbol
_atom_site_fract_x
_atom_site_fract_y
_atom_site_fract_z
_atom_site_U_iso_or_equiv
_atom_site_adp_type
_atom_site_occupancy
_atom_site_site_symmetry_order
_atom_site_calc_flag
_atom_site_refinement_flags_posn
_atom_site_refinement_flags_adp
_atom_site_refinement_flags_occupancy
_atom_site_disorder_assembly
_atom_site_disorder_group
Ru1A Ru -0.00035(3) 0.50166(2) 0.75248(3) 0.01350(11) Uani 1 1 d . . . . .
N1A N 0.0448(3) 0.4830(2) 0.8628(3) 0.0173(10) Uani 1 1 d . . . . .
N2A N 0.0005(3) 0.3951(2) 0.7695(3) 0.0183(10) Uani 1 1 d . . . . .
N3A N -0.0446(3) 0.4562(2) 0.6535(3) 0.0182(10) Uani 1 1 d . . . . .
N4A N -0.1189(3) 0.5115(2) 0.7903(3) 0.0158(10) Uani 1 1 d . . . . .
N5A N 0.1183(3) 0.5010(2) 0.7129(3) 0.0161(10) Uani 1 1 d . . . . .
O1A O 0.0287(3) 0.59246(18) 0.7998(2) 0.0186(9) Uani 1 1 d . U . . .
O2A O 0.0753(3) 0.65596(19) 0.8946(2) 0.0230(9) Uani 1 1 d . . . . .
O3A O -0.0307(3) 0.5791(2) 0.6829(2) 0.0220(9) Uani 1 1 d . . . . .
O4A O -0.0794(3) 0.6153(2) 0.5732(3) 0.0320(11) Uani 1 1 d . . . . .
C1A C 0.0586(4) 0.6019(3) 0.8666(3) 0.0160(11) Uani 1 1 d . . . . .
C2A C 0.0689(3) 0.5354(3) 0.9059(3) 0.0141(11) Uani 1 1 d . . . . .
C3A C 0.1001(4) 0.5276(3) 0.9778(3) 0.0196(12) Uani 1 1 d . . . . .
H3A H 0.1171 0.5658 1.0070 0.023 Uiso 1 1 calc R U . . .
C4A C 0.1058(4) 0.4618(3) 1.0060(4) 0.0232(13) Uani 1 1 d . . . . .
H4A H 0.1271 0.4545 1.0552 0.028 Uiso 1 1 calc R U . . .
C5A C 0.0802(4) 0.4063(3) 0.9618(3) 0.0239(13) Uani 1 1 d . . . . .
H5A H 0.0831 0.3612 0.9806 0.029 Uiso 1 1 calc R U . . .
C6A C 0.0506(4) 0.4191(3) 0.8901(3) 0.0190(12) Uani 1 1 d . . . . .
C7A C 0.0273(4) 0.3688(3) 0.8362(3) 0.0199(12) Uani 1 1 d . . . . .
C8A C 0.0300(4) 0.2978(3) 0.8479(3) 0.0218(13) Uani 1 1 d . . . . .
H8A H 0.0457 0.2797 0.8952 0.026 Uiso 1 1 calc R U . . .
C9A C 0.0090(4) 0.2544(3) 0.7883(3) 0.0218(12) Uani 1 1 d . . . . .
H9A H 0.0115 0.2064 0.7944 0.026 Uiso 1 1 calc R U . . .
C10A C -0.0151(4) 0.2822(3) 0.7210(4) 0.0215(12) Uani 1 1 d . U . . .
H10A H -0.0279 0.2534 0.6799 0.026 Uiso 1 1 calc R U . . .
C11A C -0.0208(4) 0.3523(3) 0.7130(3) 0.0152(11) Uani 1 1 d . . . . .
C12A C -0.0462(3) 0.3868(2) 0.6449(3) 0.0133(11) Uani 1 1 d . . . . .
C13A C -0.0711(4) 0.3576(3) 0.5784(3) 0.0254(14) Uani 1 1 d . . . . .
H13A H -0.0708 0.3095 0.5727 0.030 Uiso 1 1 calc R U . . .
C14A C -0.0970(5) 0.4002(4) 0.5190(4) 0.0315(16) Uani 1 1 d . . . . .
H14A H -0.1150 0.3809 0.4728 0.038 Uiso 1 1 calc R U . . .
C15A C -0.0961(4) 0.4683(3) 0.5278(4) 0.0255(14) Uani 1 1 d . . . . .
H15A H -0.1145 0.4975 0.4885 0.031 Uiso 1 1 calc R U . . .
C16A C -0.0673(4) 0.4956(3) 0.5966(3) 0.0208(13) Uani 1 1 d . . . . .
C17A C -0.0613(4) 0.5687(3) 0.6135(3) 0.0201(12) Uani 1 1 d . . . . .
C18A C -0.1629(4) 0.4590(3) 0.8150(4) 0.0254(14) Uani 1 1 d . . . . .
H18A H -0.1416 0.4142 0.8114 0.030 Uiso 1 1 calc R U . . .
C19A C -0.2373(4) 0.4681(3) 0.8450(4) 0.0318(16) Uani 1 1 d . . . . .
H19A H -0.2664 0.4298 0.8620 0.038 Uiso 1 1 calc R U . . .
C20A C -0.2708(4) 0.5330(3) 0.8508(4) 0.0248(13) Uani 1 1 d . . . . .
H20A H -0.3220 0.5401 0.8721 0.030 Uiso 1 1 calc R U . . .
C21A C -0.2265(4) 0.5863(3) 0.8245(3) 0.0167(11) Uani 1 1 d . . . . .
H21A H -0.2475 0.6313 0.8270 0.020 Uiso 1 1 calc R U . . .
C22A C -0.1519(4) 0.5750(3) 0.7945(3) 0.0162(11) Uani 1 1 d . . . . .
H22A H -0.1226 0.6126 0.7762 0.019 Uiso 1 1 calc R U . . .
C23A C 0.1622(4) 0.4432(3) 0.7048(4) 0.0273(14) Uani 1 1 d . . . . .
H23A H 0.1422 0.4016 0.7234 0.033 Uiso 1 1 calc R U . . .
C24A C 0.2353(5) 0.4436(3) 0.6699(5) 0.043(2) Uani 1 1 d . . . . .
H24A H 0.2649 0.4024 0.6644 0.052 Uiso 1 1 calc R U . . .
C25A C 0.2658(5) 0.5043(4) 0.6429(4) 0.0367(17) Uani 1 1 d . . . . .
H25A H 0.3147 0.5049 0.6168 0.044 Uiso 1 1 calc R U . . .
C26A C 0.2230(4) 0.5637(3) 0.6551(4) 0.0288(15) Uani 1 1 d . . . . .
H26A H 0.2441 0.6063 0.6400 0.035 Uiso 1 1 calc R U . . .
C27A C 0.1494(4) 0.5609(3) 0.6895(3) 0.0224(13) Uani 1 1 d . . . . .
H27A H 0.1199 0.6018 0.6968 0.027 Uiso 1 1 calc R U . . .
Ru1B Ru 0.50367(3) 0.74652(2) 0.73831(2) 0.01393(11) Uani 1 1 d . . . . .
N1B N 0.4571(3) 0.7624(3) 0.6283(3) 0.0235(11) Uani 1 1 d . . . . .
N2B N 0.4959(3) 0.8527(3) 0.7202(3) 0.0237(11) Uani 1 1 d . . . . .
N3B N 0.5464(3) 0.7950(2) 0.8366(3) 0.0178(10) Uani 1 1 d . . . . .
N4B N 0.3843(3) 0.7419(2) 0.7767(2) 0.0177(10) Uani 1 1 d . . . . .
N5B N 0.6223(3) 0.7416(2) 0.6980(2) 0.0167(9) Uani 1 1 d . . . . .
O1B O 0.4813(3) 0.6534(2) 0.6934(2) 0.0256(10) Uani 1 1 d . . . . .
O2B O 0.4315(3) 0.5860(2) 0.6026(3) 0.0377(12) Uani 1 1 d . . . . .
O3B O 0.5385(3) 0.6719(2) 0.8095(2) 0.0225(9) Uani 1 1 d . . . . .
O4B O 0.5892(3) 0.6383(2) 0.9205(3) 0.0321(11) Uani 1 1 d . . . . .
C1B C 0.4483(4) 0.6430(3) 0.6268(4) 0.0258(14) Uani 1 1 d . . . . .
C2B C 0.4354(4) 0.7064(4) 0.5872(3) 0.0259(14) Uani 1 1 d . . . . .
C3B C 0.4036(5) 0.7128(4) 0.5155(4) 0.0381(18) Uani 1 1 d . . . . .
H3B H 0.3868 0.6739 0.4874 0.046 Uiso 1 1 calc R U . . .
C4B C 0.3970(5) 0.7776(5) 0.4857(4) 0.045(2) Uani 1 1 d . . . . .
H4B H 0.3762 0.7829 0.4360 0.054 Uiso 1 1 calc R U . . .
C5B C 0.4198(4) 0.8343(4) 0.5261(3) 0.0296(15) Uani 1 1 d . . . . .
H5B H 0.4162 0.8784 0.5048 0.036 Uiso 1 1 calc R U . . .
C6B C 0.4487(4) 0.8252(3) 0.5999(3) 0.0220(13) Uani 1 1 d . . . . .
C7B C 0.4693(4) 0.8768(3) 0.6531(4) 0.0245(14) Uani 1 1 d . . . . .
C8B C 0.4608(4) 0.9464(3) 0.6403(4) 0.0320(16) Uani 1 1 d . . . . .
H8B H 0.4422 0.9628 0.5930 0.038 Uiso 1 1 calc R U . . .
C9B C 0.4801(4) 0.9916(3) 0.6979(4) 0.0304(15) Uani 1 1 d . . . . .
H9B H 0.4748 1.0393 0.6899 0.036 Uiso 1 1 calc R U . . .
C10B C 0.5063(4) 0.9678(3) 0.7657(4) 0.0302(15) Uani 1 1 d . . . . .
H10B H 0.5188 0.9982 0.8056 0.036 Uiso 1 1 calc R U . . .
C11B C 0.5147(4) 0.8965(3) 0.7752(4) 0.0234(13) Uani 1 1 d . . . . .
C12B C 0.5424(4) 0.8642(3) 0.8424(3) 0.0223(13) Uani 1 1 d . . . . .
C13B C 0.5673(4) 0.8945(3) 0.9099(4) 0.0254(14) Uani 1 1 d . . . . .
H13B H 0.5644 0.9425 0.9158 0.031 Uiso 1 1 calc R U . . .
C14B C 0.5961(4) 0.8539(3) 0.9677(4) 0.0282(15) Uani 1 1 d . . . . .
H14B H 0.6128 0.8747 1.0134 0.034 Uiso 1 1 calc R U . . .
C15B C 0.6014(4) 0.7845(4) 0.9614(4) 0.0327(16) Uani 1 1 d . . . . .
H15B H 0.6224 0.7567 1.0010 0.039 Uiso 1 1 calc R U . . .
C16B C 0.5744(4) 0.7572(3) 0.8942(3) 0.0229(12) Uani 1 1 d . . . . .
C17B C 0.5688(4) 0.6833(3) 0.8777(3) 0.0224(13) Uani 1 1 d . . . . .
C18B C 0.3415(4) 0.7975(3) 0.7916(4) 0.0266(14) Uani 1 1 d . . . . .
H18B H 0.3638 0.8409 0.7810 0.032 Uiso 1 1 calc R U . . .
C19B C 0.2655(5) 0.7942(4) 0.8219(4) 0.0381(18) Uani 1 1 d . . . . .
H19B H 0.2368 0.8346 0.8333 0.046 Uiso 1 1 calc R U . . .
C20B C 0.2324(5) 0.7316(4) 0.8352(4) 0.0365(17) Uani 1 1 d . . . . .
H20B H 0.1804 0.7281 0.8560 0.044 Uiso 1 1 calc R U . . .
C21B C 0.2749(4) 0.6744(3) 0.8184(4) 0.0290(15) Uani 1 1 d . . . . .
H21B H 0.2521 0.6306 0.8260 0.035 Uiso 1 1 calc R U . . .
C22B C 0.3513(4) 0.6810(3) 0.7904(3) 0.0239(13) Uani 1 1 d . . . . .
H22B H 0.3816 0.6411 0.7805 0.029 Uiso 1 1 calc R U . . .
C23B C 0.6567(4) 0.6806(3) 0.6898(3) 0.0195(12) Uani 1 1 d . . . . .
H23B H 0.6297 0.6416 0.7078 0.023 Uiso 1 1 calc R U . . .
C24B C 0.7299(4) 0.6718(3) 0.6563(4) 0.0265(14) Uani 1 1 d . . . . .
H24B H 0.7525 0.6276 0.6511 0.032 Uiso 1 1 calc R U . . .
C25B C 0.7698(4) 0.7281(3) 0.6304(3) 0.0252(13) Uani 1 1 d . . . . .
H25B H 0.8196 0.7233 0.6061 0.030 Uiso 1 1 calc R U . . .
C26B C 0.7365(4) 0.7903(3) 0.6405(4) 0.0361(17) Uani 1 1 d . . . . .
H26B H 0.7636 0.8300 0.6244 0.043 Uiso 1 1 calc R U . . .
C27B C 0.6627(4) 0.7962(3) 0.6745(4) 0.0291(15) Uani 1 1 d . . . . .
H27B H 0.6401 0.8402 0.6813 0.035 Uiso 1 1 calc R U . . .
P1A P 0.32330(12) 0.49404(8) 0.91818(10) 0.0275(4) Uani 1 1 d . . . . .
F1A F 0.4024(3) 0.4799(3) 0.9711(3) 0.0599(15) Uani 1 1 d . . . . .
F2A F 0.3531(4) 0.4442(3) 0.8579(4) 0.094(3) Uani 1 1 d . . . . .
F3A F 0.2440(3) 0.5146(3) 0.8663(3) 0.0595(14) Uani 1 1 d . . . . .
F4A F 0.2918(3) 0.5456(3) 0.9768(3) 0.0660(16) Uani 1 1 d . . . . .
F5A F 0.2745(3) 0.4350(2) 0.9556(3) 0.0555(14) Uani 1 1 d . . . . .
F6A F 0.3749(3) 0.5536(2) 0.8819(2) 0.0397(10) Uani 1 1 d . . . . .
P1B P 0.18677(11) 0.76788(8) 0.59346(10) 0.0254(4) Uani 1 1 d . U . . .
F1B F 0.2641(3) 0.7285(2) 0.6315(2) 0.0425(10) Uani 1 1 d . U . . .
F2B F 0.1292(3) 0.70674(19) 0.6167(2) 0.0364(9) Uani 1 1 d . U . . .
F3B F 0.1109(3) 0.8079(3) 0.5578(3) 0.0656(14) Uani 1 1 d . U . . .
F4B F 0.2450(3) 0.8281(2) 0.5706(3) 0.0668(15) Uani 1 1 d . U . . .
F5B F 0.2027(3) 0.7308(2) 0.5177(2) 0.0460(11) Uani 1 1 d . U . . .
F6B F 0.1712(3) 0.80401(19) 0.6703(3) 0.0459(11) Uani 1 1 d . U . . .
P1C P 0.68013(11) 0.47848(8) 0.59143(10) 0.0258(4) Uani 1 1 d D U . . .
F1C F 0.7344(3) 0.5374(2) 0.5568(3) 0.0380(12) Uani 0.770(4) 1 d D U P A 1
F2C F 0.7533(3) 0.4596(3) 0.6476(3) 0.0456(13) Uani 0.770(4) 1 d D U P A 1
F3C F 0.6226(3) 0.4202(2) 0.6203(3) 0.0297(11) Uani 0.770(4) 1 d D U P A 1
F4C F 0.6063(3) 0.4975(3) 0.5302(3) 0.0400(12) Uani 0.770(4) 1 d D U P A 1
F5C F 0.6431(4) 0.5313(3) 0.6465(3) 0.0399(13) Uani 0.770(4) 1 d D U P A 1
F6C F 0.7145(3) 0.4265(2) 0.5320(3) 0.0348(12) Uani 0.770(4) 1 d D U P A 1
F1C' F 0.7619(6) 0.5183(6) 0.6221(7) 0.036(2) Uani 0.230(4) 1 d D U P A 2
F2C' F 0.6780(8) 0.4473(6) 0.6774(4) 0.036(2) Uani 0.230(4) 1 d D U P A 2
F3C' F 0.5996(6) 0.4365(6) 0.5701(8) 0.039(2) Uani 0.230(4) 1 d D U P A 2
F4C' F 0.6849(9) 0.5081(6) 0.5143(4) 0.037(2) Uani 0.230(4) 1 d D U P A 2
F5C' F 0.6252(7) 0.5408(5) 0.6181(8) 0.032(2) Uani 0.230(4) 1 d D U P A 2
F6C' F 0.7359(7) 0.4147(5) 0.5740(8) 0.030(2) Uani 0.230(4) 1 d D U P A 2
P1D P 0.83134(11) 0.76054(8) 0.91719(9) 0.0228(3) Uani 1 1 d . . . . .
F1D F 0.8842(3) 0.8202(2) 0.8825(2) 0.0385(10) Uani 1 1 d . . . . .
F2D F 0.8994(3) 0.75561(19) 0.9853(2) 0.0338(9) Uani 1 1 d . . . . .
F3D F 0.7817(3) 0.7000(2) 0.9534(2) 0.0409(11) Uani 1 1 d . . . . .
F4D F 0.7644(3) 0.7645(2) 0.8494(2) 0.0503(13) Uani 1 1 d . . . . .
F5D F 0.8815(3) 0.70565(19) 0.8733(2) 0.0329(9) Uani 1 1 d . . . . .
F6D F 0.7816(2) 0.81610(18) 0.9608(2) 0.0300(9) Uani 1 1 d . . . . .

loop_
_atom_site_aniso_label
_atom_site_aniso_U_11
_atom_site_aniso_U_22
_atom_site_aniso_U_33
_atom_site_aniso_U_23
_atom_site_aniso_U_13
_atom_site_aniso_U_12
Ru1A 0.0144(2) 0.00481(17) 0.0209(2) -0.00436(14) -0.00242(16) 0.00150(14)
N1A 0.018(3) 0.013(2) 0.021(3) 0.0060(17) 0.004(2) 0.0017(18)
N2A 0.018(3) 0.009(2) 0.028(3) -0.0033(18) 0.003(2) -0.0002(17)
N3A 0.021(3) 0.014(2) 0.019(2) -0.0019(18) 0.001(2) -0.0017(18)
N4A 0.017(3) 0.010(2) 0.021(2) 0.0003(17) 0.0015(19) 0.0008(17)
N5A 0.013(3) 0.011(2) 0.024(3) -0.0053(18) -0.0045(19) -0.0015(17)
O1A 0.029(2) 0.0076(16) 0.0195(19) -0.0044(14) 0.0042(17) -0.0064(15)
O2A 0.030(3) 0.0110(18) 0.027(2) -0.0023(16) -0.0010(19) -0.0011(16)
O3A 0.030(3) 0.021(2) 0.015(2) 0.0047(16) 0.0011(18) 0.0098(18)
O4A 0.041(3) 0.026(2) 0.029(3) 0.0070(19) -0.003(2) 0.003(2)
C1A 0.017(3) 0.011(2) 0.020(3) -0.001(2) 0.004(2) -0.002(2)
C2A 0.011(3) 0.015(2) 0.016(3) -0.0038(19) -0.001(2) 0.0038(19)
C3A 0.021(3) 0.015(2) 0.023(3) 0.001(2) 0.000(2) -0.003(2)
C4A 0.027(4) 0.014(3) 0.028(3) 0.005(2) -0.005(3) -0.002(2)
C5A 0.026(4) 0.019(3) 0.026(3) 0.002(2) -0.001(3) -0.007(2)
C6A 0.019(3) 0.016(3) 0.021(3) -0.003(2) 0.001(2) 0.005(2)
C7A 0.021(3) 0.015(3) 0.024(3) 0.001(2) 0.004(2) 0.006(2)
C8A 0.027(4) 0.010(2) 0.029(3) 0.001(2) 0.008(3) -0.001(2)
C9A 0.020(3) 0.013(2) 0.032(3) -0.001(2) 0.006(2) -0.002(2)
C10A 0.021(3) 0.010(2) 0.035(3) -0.003(2) 0.009(2) -0.0010(19)
C11A 0.016(3) 0.011(2) 0.019(3) -0.0083(19) 0.002(2) -0.0050(19)
C12A 0.014(3) 0.009(2) 0.017(3) -0.0024(19) 0.004(2) -0.0032(19)
C13A 0.025(4) 0.022(3) 0.028(3) -0.011(2) -0.001(3) 0.000(2)
C14A 0.034(4) 0.042(4) 0.019(3) -0.007(3) -0.001(3) 0.002(3)
C15A 0.027(4) 0.027(3) 0.022(3) 0.002(2) 0.002(3) -0.002(3)
C16A 0.021(3) 0.011(2) 0.032(3) 0.005(2) 0.012(3) 0.000(2)
C17A 0.023(3) 0.012(2) 0.026(3) 0.005(2) 0.002(3) 0.001(2)
C18A 0.020(3) 0.017(3) 0.040(4) 0.005(2) 0.003(3) 0.000(2)
C19A 0.023(4) 0.016(3) 0.057(5) 0.003(3) 0.009(3) -0.003(2)
C20A 0.014(3) 0.021(3) 0.040(4) 0.000(3) 0.005(3) 0.004(2)
C21A 0.015(3) 0.014(2) 0.020(3) -0.004(2) -0.003(2) 0.004(2)
C22A 0.019(3) 0.013(2) 0.017(3) 0.0032(19) -0.003(2) 0.003(2)
C23A 0.023(4) 0.015(3) 0.044(4) -0.002(3) 0.010(3) 0.001(2)
C24A 0.029(4) 0.015(3) 0.088(6) -0.004(3) 0.025(4) 0.005(3)
C25A 0.025(4) 0.033(4) 0.053(5) -0.001(3) 0.013(3) 0.008(3)
C26A 0.026(4) 0.021(3) 0.040(4) 0.011(3) 0.008(3) 0.005(3)
C27A 0.025(4) 0.022(3) 0.021(3) 0.005(2) 0.002(3) 0.002(2)
Ru1B 0.0142(2) 0.01315(19) 0.0143(2) 0.00089(17) -0.00021(15) -0.00107(16)
N1B 0.019(3) 0.031(3) 0.020(3) 0.006(2) 0.003(2) -0.002(2)
N2B 0.016(3) 0.022(2) 0.034(3) 0.008(2) 0.004(2) 0.001(2)
N3B 0.013(3) 0.018(2) 0.023(3) -0.0049(19) 0.002(2) -0.0017(18)
N4B 0.017(2) 0.022(2) 0.014(2) 0.0020(18) 0.0016(18) 0.0022(19)
N5B 0.016(2) 0.018(2) 0.016(2) -0.0002(18) -0.0010(18) -0.0002(18)
O1B 0.029(3) 0.025(2) 0.023(2) -0.0067(17) 0.0030(19) -0.0112(19)
O2B 0.045(3) 0.032(3) 0.036(3) -0.013(2) 0.001(2) -0.016(2)
O3B 0.030(3) 0.018(2) 0.020(2) 0.0073(16) 0.0017(18) 0.0012(17)
O4B 0.042(3) 0.027(2) 0.028(3) 0.0077(19) 0.001(2) 0.005(2)
C1B 0.017(3) 0.037(4) 0.024(3) -0.012(3) 0.002(3) -0.009(3)
C2B 0.015(3) 0.042(4) 0.021(3) -0.007(3) 0.003(2) -0.005(3)
C3B 0.024(4) 0.064(5) 0.026(4) -0.003(3) 0.002(3) -0.001(3)
C4B 0.028(4) 0.076(6) 0.033(4) 0.001(4) 0.006(3) 0.012(4)
C5B 0.028(4) 0.044(4) 0.017(3) 0.002(3) 0.006(3) 0.009(3)
C6B 0.018(3) 0.024(3) 0.025(3) 0.008(2) 0.003(2) 0.001(2)
C7B 0.015(3) 0.029(3) 0.030(3) 0.014(3) 0.012(3) 0.010(2)
C8B 0.027(4) 0.028(3) 0.042(4) 0.016(3) 0.012(3) 0.008(3)
C9B 0.023(4) 0.021(3) 0.048(4) 0.004(3) 0.008(3) 0.007(2)
C10B 0.023(4) 0.023(3) 0.046(4) 0.008(3) 0.012(3) 0.007(3)
C11B 0.021(3) 0.022(3) 0.028(3) 0.005(2) 0.008(3) 0.003(2)
C12B 0.020(3) 0.019(3) 0.028(3) -0.011(2) 0.007(3) -0.009(2)
C13B 0.023(4) 0.023(3) 0.031(4) -0.009(2) 0.009(3) -0.006(2)
C14B 0.029(4) 0.037(4) 0.019(3) -0.003(3) 0.000(3) -0.002(3)
C15B 0.023(4) 0.048(4) 0.027(4) 0.000(3) -0.002(3) -0.006(3)
C16B 0.015(3) 0.035(3) 0.018(3) -0.004(3) 0.001(2) -0.003(3)
C17B 0.022(3) 0.024(3) 0.021(3) 0.004(2) 0.004(3) 0.002(2)
C18B 0.021(4) 0.021(3) 0.037(4) -0.009(3) 0.003(3) -0.001(2)
C19B 0.031(4) 0.028(4) 0.056(5) -0.010(3) 0.011(4) 0.004(3)
C20B 0.024(4) 0.042(4) 0.045(4) 0.001(3) 0.012(3) -0.001(3)
C21B 0.020(4) 0.033(3) 0.034(4) 0.011(3) 0.000(3) -0.007(3)
C22B 0.019(3) 0.024(3) 0.030(3) 0.012(2) 0.006(3) 0.003(2)
C23B 0.023(3) 0.009(2) 0.027(3) -0.004(2) 0.003(2) -0.004(2)
C24B 0.022(4) 0.024(3) 0.035(4) -0.013(3) 0.010(3) -0.003(2)
C25B 0.017(3) 0.034(3) 0.025(3) 0.002(2) 0.003(2) -0.004(2)
C26B 0.023(4) 0.026(3) 0.061(5) 0.016(3) 0.013(3) 0.001(3)
C27B 0.026(4) 0.011(3) 0.051(4) 0.005(3) 0.008(3) 0.001(2)
P1A 0.0264(10) 0.0225(8) 0.0344(10) 0.0023(7) 0.0109(8) -0.0024(7)
F1A 0.032(3) 0.078(4) 0.068(3) 0.032(3) -0.009(2) -0.008(3)
F2A 0.082(5) 0.055(3) 0.152(6) -0.067(4) 0.081(4) -0.037(3)
F3A 0.029(3) 0.097(4) 0.052(3) 0.009(3) -0.006(2) -0.011(3)
F4A 0.051(3) 0.060(3) 0.091(4) -0.026(3) 0.042(3) -0.018(3)
F5A 0.047(3) 0.036(2) 0.086(4) 0.013(2) 0.031(3) -0.011(2)
F6A 0.028(2) 0.044(2) 0.047(3) 0.016(2) 0.0080(19) -0.0040(19)
P1B 0.0258(9) 0.0198(7) 0.0316(9) 0.0053(6) 0.0110(7) 0.0021(6)
F1B 0.029(2) 0.047(2) 0.051(2) -0.0078(19) 0.0020(18) 0.0128(17)
F2B 0.037(2) 0.0276(18) 0.046(2) -0.0001(16) 0.0169(19) -0.0091(16)
F3B 0.055(3) 0.082(3) 0.062(3) 0.042(3) 0.025(2) 0.035(2)
F4B 0.076(3) 0.028(2) 0.103(4) -0.002(2) 0.060(3) -0.012(2)
F5B 0.046(3) 0.055(3) 0.039(2) -0.0062(18) 0.0169(19) -0.006(2)
F6B 0.060(3) 0.0209(19) 0.059(2) -0.0084(17) 0.031(2) -0.0025(18)
P1C 0.0245(9) 0.0194(7) 0.0341(9) -0.0055(6) 0.0086(7) -0.0066(6)
F1C 0.042(3) 0.024(2) 0.050(3) -0.0048(19) 0.024(2) -0.011(2)
F2C 0.038(3) 0.052(3) 0.045(3) 0.002(2) -0.011(2) -0.012(2)
F3C 0.029(3) 0.023(2) 0.037(3) -0.0003(18) 0.007(2) -0.0115(18)
F4C 0.041(3) 0.029(2) 0.049(3) 0.005(2) -0.004(2) 0.001(2)
F5C 0.046(3) 0.033(2) 0.044(3) -0.018(2) 0.023(2) -0.017(2)
F6C 0.033(3) 0.030(2) 0.042(3) -0.012(2) 0.010(2) -0.0040(19)
F1C' 0.029(4) 0.028(4) 0.051(5) -0.008(4) 0.000(4) -0.007(3)
F2C' 0.039(5) 0.035(4) 0.037(3) -0.002(3) 0.005(3) -0.003(4)
F3C' 0.032(4) 0.033(4) 0.052(5) -0.007(4) -0.003(4) -0.011(3)
F4C' 0.042(5) 0.031(4) 0.039(3) 0.000(3) 0.008(3) 0.004(4)
F5C' 0.033(4) 0.029(4) 0.037(5) -0.006(4) 0.009(5) -0.003(4)
F6C' 0.030(4) 0.026(4) 0.035(5) -0.006(4) 0.001(4) -0.002(3)
P1D 0.0236(9) 0.0212(7) 0.0239(8) -0.0061(6) 0.0048(6) -0.0007(6)
F1D 0.045(3) 0.030(2) 0.043(2) 0.0114(18) 0.022(2) 0.0043(18)
F2D 0.042(3) 0.0256(19) 0.033(2) -0.0014(16) -0.0046(17) 0.0022(17)
F3D 0.039(3) 0.027(2) 0.058(3) -0.0058(19) 0.019(2) -0.0124(18)
F4D 0.046(3) 0.068(3) 0.035(2) -0.021(2) -0.014(2) 0.018(2)
F5D 0.036(3) 0.0272(19) 0.037(2) -0.0147(16) 0.0117(18) 0.0010(17)
F6D 0.028(2) 0.0271(19) 0.035(2) -0.0074(16) 0.0067(17) 0.0006(16)

loop_
_atom_type_symbol
_atom_type_description
_atom_type_scat_dispersion_real
_atom_type_scat_dispersion_imag
_atom_type_scat_source
C C 0.0033 0.0016 'International Tables Vol C Tables 4.2.6.8 and 6.1.1.4'
H H 0.0000 0.0000 'International Tables Vol C Tables 4.2.6.8 and 6.1.1.4'
O O 0.0106 0.0060 'International Tables Vol C Tables 4.2.6.8 and 6.1.1.4'
F F 0.0171 0.0103 'International Tables Vol C Tables 4.2.6.8 and 6.1.1.4'
P P 0.1023 0.0942 'International Tables Vol C Tables 4.2.6.8 and 6.1.1.4'
Ru Ru -1.2594 0.8363 'International Tables Vol C Tables 4.2.6.8 and 6.1.1.4'
N N 0.0061 0.0033 'International Tables Vol C Tables 4.2.6.8 and 6.1.1.4'

loop_
_geom_angle_atom_site_label_1
_geom_angle_atom_site_label_2
_geom_angle_atom_site_label_3
_geom_angle
O3A Ru1A O1A 69.16(17)
O3A Ru1A N4A 86.37(18)
O1A Ru1A N4A 88.72(17)
O3A Ru1A N3A 74.05(17)
O1A Ru1A N3A 143.06(17)
N4A Ru1A N3A 92.28(19)
O3A Ru1A N5A 89.39(18)
O1A Ru1A N5A 87.27(17)
N4A Ru1A N5A 174.99(17)
N3A Ru1A N5A 89.11(19)
O3A Ru1A N2A 146.70(19)
O1A Ru1A N2A 144.13(18)
N4A Ru1A N2A 92.44(18)
N3A Ru1A N2A 72.75(19)
N5A Ru1A N2A 92.57(18)
O3A Ru1A N1A 141.06(17)
O1A Ru1A N1A 72.09(17)
N4A Ru1A N1A 89.12(19)
N3A Ru1A N1A 144.83(18)
N5A Ru1A N1A 92.51(19)
N2A Ru1A N1A 72.08(18)
C2A N1A C6A 119.3(5)
C2A N1A Ru1A 119.5(4)
C6A N1A Ru1A 121.2(4)
C11A N2A C7A 119.3(5)
C11A N2A Ru1A 120.3(4)
C7A N2A Ru1A 120.3(4)
C16A N3A C12A 119.2(5)
C16A N3A Ru1A 119.0(4)
C12A N3A Ru1A 121.6(4)
C18A N4A C22A 117.6(5)
C18A N4A Ru1A 123.8(4)
C22A N4A Ru1A 118.5(4)
C23A N5A C27A 118.9(5)
C23A N5A Ru1A 123.0(4)
C27A N5A Ru1A 117.9(4)
C1A O1A Ru1A 126.1(3)
C17A O3A Ru1A 122.4(3)
O2A C1A O1A 125.8(5)
O2A C1A C2A 123.8(5)
O1A C1A C2A 110.4(4)
N1A C2A C3A 123.1(5)
N1A C2A C1A 111.9(5)
C3A C2A C1A 125.0(5)
C2A C3A C4A 117.6(5)
C3A C4A C5A 120.1(6)
C6A C5A C4A 118.2(5)
N1A C6A C5A 121.7(5)
N1A C6A C7A 112.5(5)
C5A C6A C7A 125.7(5)
N2A C7A C8A 120.9(5)
N2A C7A C6A 113.8(5)
C8A C7A C6A 125.3(6)
C9A C8A C7A 118.8(6)
C10A C9A C8A 119.2(5)
C9A C10A C11A 120.1(6)
N2A C11A C10A 121.6(5)
N2A C11A C12A 113.7(5)
C10A C11A C12A 124.6(5)
N3A C12A C13A 121.2(5)
N3A C12A C11A 111.4(5)
C13A C12A C11A 127.4(5)
C12A C13A C14A 118.8(6)
C15A C14A C13A 119.8(6)
C14A C15A C16A 118.9(6)
N3A C16A C15A 121.9(5)
N3A C16A C17A 113.3(5)
C15A C16A C17A 124.7(5)
O4A C17A O3A 121.4(5)
O4A C17A C16A 127.4(6)
O3A C17A C16A 111.2(5)
N4A C18A C19A 122.1(6)
C18A C19A C20A 120.6(6)
C21A C20A C19A 117.1(6)
C20A C21A C22A 120.5(5)
N4A C22A C21A 121.9(5)
N5A C23A C24A 121.4(6)
C23A C24A C25A 120.0(6)
C26A C25A C24A 118.3(7)
C27A C26A C25A 119.7(6)
N5A C27A C26A 121.6(6)
O3B Ru1B O1B 68.81(18)
O3B Ru1B N3B 73.69(18)
O1B Ru1B N3B 142.41(18)
O3B Ru1B N4B 89.40(18)
O1B Ru1B N4B 86.85(18)
N3B Ru1B N4B 90.43(18)
O3B Ru1B N5B 87.57(18)
O1B Ru1B N5B 88.15(18)
N3B Ru1B N5B 92.73(18)
N4B Ru1B N5B 174.83(18)
O3B Ru1B N2B 146.1(2)
O1B Ru1B N2B 145.1(2)
N3B Ru1B N2B 72.5(2)
N4B Ru1B N2B 92.61(19)
N5B Ru1B N2B 92.24(19)
O3B Ru1B N1B 141.64(19)
O1B Ru1B N1B 72.96(19)
N3B Ru1B N1B 144.62(19)
N4B Ru1B N1B 91.62(19)
N5B Ru1B N1B 88.17(19)
N2B Ru1B N1B 72.2(2)
C6B N1B C2B 121.0(6)
C6B N1B Ru1B 121.3(4)
C2B N1B Ru1B 117.7(4)
C11B N2B C7B 119.5(5)
C11B N2B Ru1B 120.6(4)
C7B N2B Ru1B 119.9(4)
C16B N3B C12B 120.5(5)
C16B N3B Ru1B 119.4(4)
C12B N3B Ru1B 120.0(4)
C18B N4B C22B 118.2(5)
C18B N4B Ru1B 122.4(4)
C22B N4B Ru1B 119.3(4)
C23B N5B C27B 117.8(5)
C23B N5B Ru1B 118.6(4)
C27B N5B Ru1B 123.4(4)
C1B O1B Ru1B 124.5(4)
C17B O3B Ru1B 123.5(4)
O2B C1B O1B 122.9(7)
O2B C1B C2B 125.8(6)
O1B C1B C2B 111.3(5)
N1B C2B C3B 121.0(7)
N1B C2B C1B 113.4(5)
C3B C2B C1B 125.6(6)
C2B C3B C4B 117.9(7)
C5B C4B C3B 121.6(7)
C4B C5B C6B 118.1(7)
N1B C6B C5B 120.3(6)
N1B C6B C7B 112.3(5)
C5B C6B C7B 127.4(6)
N2B C7B C8B 121.2(7)
N2B C7B C6B 114.2(5)
C8B C7B C6B 124.6(6)
C7B C8B C9B 119.0(7)
C10B C9B C8B 120.3(6)
C9B C10B C11B 118.1(7)
N2B C11B C10B 121.9(6)
N2B C11B C12B 113.5(5)
C10B C11B C12B 124.6(6)
N3B C12B C13B 118.5(6)
N3B C12B C11B 113.1(5)
C13B C12B C11B 128.4(6)
C14B C13B C12B 119.3(6)
C15B C14B C13B 122.1(6)
C14B C15B C16B 116.2(7)
N3B C16B C15B 123.4(6)
N3B C16B C17B 111.7(5)
C15B C16B C17B 124.8(6)
O4B C17B O3B 123.3(6)
O4B C17B C16B 124.9(6)
O3B C17B C16B 111.7(5)
N4B C18B C19B 122.2(6)
C20B C19B C18B 118.9(6)
C21B C20B C19B 119.4(7)
C20B C21B C22B 119.0(6)
N4B C22B C21B 122.3(6)
N5B C23B C24B 122.7(5)
C25B C24B C23B 119.1(6)
C26B C25B C24B 118.5(6)
C25B C26B C27B 120.0(6)
N5B C27B C26B 121.9(6)
F2A P1A F4A 178.2(4)
F2A P1A F5A 91.4(3)
F4A P1A F5A 89.5(3)
F2A P1A F1A 92.2(4)
F4A P1A F1A 89.4(3)
F5A P1A F1A 91.4(3)
F2A P1A F6A 88.8(3)
F4A P1A F6A 90.3(3)
F5A P1A F6A 178.5(3)
F1A P1A F6A 87.1(3)
F2A P1A F3A 91.1(4)
F4A P1A F3A 87.2(3)
F5A P1A F3A 91.6(3)
F1A P1A F3A 175.5(3)
F6A P1A F3A 89.9(3)
F3B P1B F4B 89.4(3)
F3B P1B F5B 92.1(3)
F4B P1B F5B 89.2(3)
F3B P1B F2B 91.4(3)
F4B P1B F2B 179.2(3)
F5B P1B F2B 90.6(2)
F3B P1B F6B 88.7(3)
F4B P1B F6B 91.4(3)
F5B P1B F6B 179.0(3)
F2B P1B F6B 88.8(2)
F3B P1B F1B 178.5(3)
F4B P1B F1B 90.2(3)
F5B P1B F1B 89.3(3)
F2B P1B F1B 89.1(2)
F6B P1B F1B 89.9(3)
F4C' P1C F3C' 93.4(6)
F2C P1C F5C 92.8(4)
F2C P1C F3C 93.3(3)
F5C P1C F3C 90.7(3)
F4C' P1C F6C' 93.4(6)
F3C' P1C F6C' 90.9(5)
F2C P1C F1C 90.5(3)
F5C P1C F1C 90.7(3)
F3C P1C F1C 175.9(3)
F4C' P1C F5C' 92.5(6)
F3C' P1C F5C' 90.1(5)
F6C' P1C F5C' 173.9(7)
F2C P1C F6C 90.2(3)
F5C P1C F6C 176.9(4)
F3C P1C F6C 89.9(3)
F1C P1C F6C 88.6(3)
F4C' P1C F1C' 92.7(6)
F3C' P1C F1C' 173.9(6)
F6C' P1C F1C' 88.9(5)
F5C' P1C F1C' 89.5(5)
F2C P1C F4C 177.7(3)
F5C P1C F4C 89.2(3)
F3C P1C F4C 87.9(3)
F1C P1C F4C 88.3(3)
F6C P1C F4C 87.8(3)
F4C' P1C F2C' 177.9(6)
F3C' P1C F2C' 88.6(5)
F6C' P1C F2C' 86.5(5)
F5C' P1C F2C' 87.6(6)
F1C' P1C F2C' 85.2(5)
F5D P1D F6D 179.4(2)
F5D P1D F4D 89.8(2)
F6D P1D F4D 90.2(2)
F5D P1D F3D 89.3(2)
F6D P1D F3D 91.3(2)
F4D P1D F3D 90.7(3)
F5D P1D F1D 89.8(2)
F6D P1D F1D 89.6(2)
F4D P1D F1D 91.3(3)
F3D P1D F1D 177.8(3)
F5D P1D F2D 89.5(2)
F6D P1D F2D 90.5(2)
F4D P1D F2D 179.2(2)
F3D P1D F2D 89.1(2)
F1D P1D F2D 89.0(2)

loop_
_geom_bond_atom_site_label_1
_geom_bond_atom_site_label_2
_geom_bond_distance
Ru1A O3A 2.019(4)
Ru1A O1A 2.024(4)
Ru1A N4A 2.096(5)
Ru1A N3A 2.096(5)
Ru1A N5A 2.102(5)
Ru1A N2A 2.115(4)
Ru1A N1A 2.124(5)
N1A C2A 1.338(7)
N1A C6A 1.350(7)
N2A C11A 1.356(7)
N2A C7A 1.364(8)
N3A C16A 1.325(7)
N3A C12A 1.372(6)
N4A C18A 1.347(7)
N4A C22A 1.361(7)
N5A C23A 1.353(7)
N5A C27A 1.358(7)
O1A C1A 1.294(7)
O2A C1A 1.202(6)
O3A C17A 1.343(7)
O4A C17A 1.198(7)
C1A C2A 1.492(7)
C2A C3A 1.381(8)
C3A C4A 1.390(7)
C4A C5A 1.402(8)
C5A C6A 1.385(8)
C6A C7A 1.425(8)
C7A C8A 1.410(7)
C8A C9A 1.403(8)
C9A C10A 1.372(9)
C10A C11A 1.386(7)
C11A C12A 1.450(8)
C12A C13A 1.375(8)
C13A C14A 1.410(9)
C14A C15A 1.348(9)
C15A C16A 1.413(9)
C16A C17A 1.469(7)
C18A C19A 1.370(9)
C19A C20A 1.392(8)
C20A C21A 1.372(8)
C21A C22A 1.379(8)
C23A C24A 1.381(9)
C24A C25A 1.391(10)
C25A C26A 1.384(9)
C26A C27A 1.383(9)
Ru1B O3B 2.014(4)
Ru1B O1B 2.026(4)
Ru1B N3B 2.105(5)
Ru1B N4B 2.105(5)
Ru1B N5B 2.108(5)
Ru1B N2B 2.114(5)
Ru1B N1B 2.118(5)
N1B C6B 1.341(7)
N1B C2B 1.363(8)
N2B C11B 1.338(8)
N2B C7B 1.354(8)
N3B C16B 1.341(8)
N3B C12B 1.364(7)
N4B C18B 1.332(7)
N4B C22B 1.340(7)
N5B C23B 1.336(7)
N5B C27B 1.340(7)
O1B C1B 1.310(7)
O2B C1B 1.227(7)
O3B C17B 1.325(7)
O4B C17B 1.210(7)
C1B C2B 1.447(10)
C2B C3B 1.377(9)
C3B C4B 1.385(12)
C4B C5B 1.373(11)
C5B C6B 1.404(9)
C6B C7B 1.427(9)
C7B C8B 1.391(8)
C8B C9B 1.394(10)
C9B C10B 1.361(10)
C10B C11B 1.418(8)
C11B C12B 1.424(9)
C12B C13B 1.401(8)
C13B C14B 1.378(9)
C14B C15B 1.373(10)
C15B C16B 1.379(9)
C16B C17B 1.485(8)
C18B C19B 1.385(10)
C19B C20B 1.368(10)
C20B C21B 1.363(10)
C21B C22B 1.377(9)
C23B C24B 1.380(8)
C24B C25B 1.378(9)
C25B C26B 1.355(9)
C26B C27B 1.387(9)
P1A F2A 1.564(5)
P1A F4A 1.575(5)
P1A F5A 1.581(4)
P1A F1A 1.588(5)
P1A F6A 1.604(4)
P1A F3A 1.607(5)
P1B F3B 1.574(5)
P1B F4B 1.587(5)
P1B F5B 1.589(4)
P1B F2B 1.595(4)
P1B F6B 1.597(4)
P1B F1B 1.602(5)
P1C F4C' 1.520(7)
P1C F2C 1.568(5)
P1C F3C' 1.581(7)
P1C F5C 1.582(4)
P1C F3C 1.587(4)
P1C F6C' 1.590(7)
P1C F1C 1.606(4)
P1C F5C' 1.607(7)
P1C F6C 1.607(4)
P1C F1C' 1.617(7)
P1C F4C 1.635(5)
P1C F2C' 1.676(7)
P1D F5D 1.594(4)
P1D F6D 1.595(4)
P1D F4D 1.598(5)
P1D F3D 1.599(4)
P1D F1D 1.604(4)
P1D F2D 1.616(4)

loop_
_geom_torsion_atom_site_label_1
_geom_torsion_atom_site_label_2
_geom_torsion_atom_site_label_3
_geom_torsion_atom_site_label_4
_geom_torsion
Ru1A O1A C1A O2A -179.6(5)
Ru1A O1A C1A C2A -0.4(7)
C6A N1A C2A C3A 0.1(9)
Ru1A N1A C2A C3A -179.0(4)
C6A N1A C2A C1A 179.6(5)
Ru1A N1A C2A C1A 0.5(6)
O2A C1A C2A N1A 179.1(6)
O1A C1A C2A N1A -0.1(7)
O2A C1A C2A C3A -1.4(10)
O1A C1A C2A C3A 179.3(6)
N1A C2A C3A C4A -0.4(9)
C1A C2A C3A C4A -179.8(6)
C2A C3A C4A C5A -0.1(9)
C3A C4A C5A C6A 0.9(10)
C2A N1A C6A C5A 0.7(9)
Ru1A N1A C6A C5A 179.7(5)
C2A N1A C6A C7A -176.4(5)
Ru1A N1A C6A C7A 2.6(7)
C4A C5A C6A N1A -1.1(10)
C4A C5A C6A C7A 175.5(6)
C11A N2A C7A C8A -2.4(9)
Ru1A N2A C7A C8A -178.5(4)
C11A N2A C7A C6A 177.8(5)
Ru1A N2A C7A C6A 1.7(7)
N1A C6A C7A N2A -2.7(8)
C5A C6A C7A N2A -179.6(6)
N1A C6A C7A C8A 177.6(6)
C5A C6A C7A C8A 0.6(11)
N2A C7A C8A C9A 3.5(9)
C6A C7A C8A C9A -176.7(6)
C7A C8A C9A C10A -1.4(9)
C8A C9A C10A C11A -1.8(9)
C7A N2A C11A C10A -0.9(9)
Ru1A N2A C11A C10A 175.2(4)
C7A N2A C11A C12A -178.6(5)
Ru1A N2A C11A C12A -2.5(7)
C9A C10A C11A N2A 3.0(9)
C9A C10A C11A C12A -179.4(6)
C16A N3A C12A C13A -0.2(9)
Ru1A N3A C12A C13A -176.3(5)
C16A N3A C12A C11A -179.1(5)
Ru1A N3A C12A C11A 4.8(7)
N2A C11A C12A N3A -1.3(7)
C10A C11A C12A N3A -179.0(6)
N2A C11A C12A C13A 179.8(6)
C10A C11A C12A C13A 2.1(10)
N3A C12A C13A C14A -1.5(9)
C11A C12A C13A C14A 177.3(6)
C12A C13A C14A C15A 0.8(10)
C13A C14A C15A C16A 1.4(11)
C12A N3A C16A C15A 2.4(9)
Ru1A N3A C16A C15A 178.7(5)
C12A N3A C16A C17A -179.1(5)
Ru1A N3A C16A C17A -2.9(7)
C14A C15A C16A N3A -3.1(10)
C14A C15A C16A C17A 178.7(6)
Ru1A O3A C17A O4A 179.5(5)
Ru1A O3A C17A C16A -1.1(7)
N3A C16A C17A O4A -178.2(6)
C15A C16A C17A O4A 0.2(11)
N3A C16A C17A O3A 2.5(8)
C15A C16A C17A O3A -179.1(6)
C22A N4A C18A C19A -1.6(9)
Ru1A N4A C18A C19A 174.4(5)
N4A C18A C19A C20A 0.3(11)
C18A C19A C20A C21A 0.8(10)
C19A C20A C21A C22A -0.7(9)
C18A N4A C22A C21A 1.7(8)
Ru1A N4A C22A C21A -174.5(4)
C20A C21A C22A N4A -0.6(9)
C27A N5A C23A C24A -3.4(10)
Ru1A N5A C23A C24A 171.6(6)
N5A C23A C24A C25A 0.6(12)
C23A C24A C25A C26A 3.0(13)
C24A C25A C26A C27A -3.8(12)
C23A N5A C27A C26A 2.5(9)
Ru1A N5A C27A C26A -172.8(5)
C25A C26A C27A N5A 1.1(10)
Ru1B O1B C1B O2B -176.0(5)
Ru1B O1B C1B C2B 4.2(7)
C6B N1B C2B C3B -0.5(9)
Ru1B N1B C2B C3B 179.2(5)
C6B N1B C2B C1B -179.8(6)
Ru1B N1B C2B C1B -0.1(7)
O2B C1B C2B N1B 177.8(6)
O1B C1B C2B N1B -2.4(8)
O2B C1B C2B C3B -1.4(11)
O1B C1B C2B C3B 178.4(6)
N1B C2B C3B C4B 2.2(10)
C1B C2B C3B C4B -178.7(7)
C2B C3B C4B C5B -1.2(11)
C3B C4B C5B C6B -1.4(11)
C2B N1B C6B C5B -2.2(9)
Ru1B N1B C6B C5B 178.2(5)
C2B N1B C6B C7B 175.9(6)
Ru1B N1B C6B C7B -3.8(7)
C4B C5B C6B N1B 3.1(10)
C4B C5B C6B C7B -174.7(7)
C11B N2B C7B C8B -0.2(9)
Ru1B N2B C7B C8B 177.7(5)
C11B N2B C7B C6B -178.0(6)
Ru1B N2B C7B C6B -0.1(7)
N1B C6B C7B N2B 2.3(8)
C5B C6B C7B N2B -179.8(6)
N1B C6B C7B C8B -175.4(6)
C5B C6B C7B C8B 2.5(11)
N2B C7B C8B C9B -0.2(10)
C6B C7B C8B C9B 177.4(6)
C7B C8B C9B C10B -0.3(10)
C8B C9B C10B C11B 1.0(10)
C7B N2B C11B C10B 1.0(9)
Ru1B N2B C11B C10B -176.9(5)
C7B N2B C11B C12B -179.5(5)
Ru1B N2B C11B C12B 2.6(7)
C9B C10B C11B N2B -1.4(10)
C9B C10B C11B C12B 179.1(6)
C16B N3B C12B C13B -0.8(9)
Ru1B N3B C12B C13B 176.6(4)
C16B N3B C12B C11B 177.4(5)
Ru1B N3B C12B C11B -5.1(7)
N2B C11B C12B N3B 1.6(8)
C10B C11B C12B N3B -178.9(6)
N2B C11B C12B C13B 179.6(6)
C10B C11B C12B C13B -0.9(11)
N3B C12B C13B C14B 1.1(9)
C11B C12B C13B C14B -176.9(7)
C12B C13B C14B C15B 0.1(10)
C13B C14B C15B C16B -1.4(10)
C12B N3B C16B C15B -0.6(9)
Ru1B N3B C16B C15B -178.1(5)
C12B N3B C16B C17B 176.5(5)
Ru1B N3B C16B C17B -0.9(7)
C14B C15B C16B N3B 1.7(10)
C14B C15B C16B C17B -175.0(6)
Ru1B O3B C17B O4B 179.5(5)
Ru1B O3B C17B C16B -0.6(7)
N3B C16B C17B O4B -179.2(6)
C15B C16B C17B O4B -2.1(11)
N3B C16B C17B O3B 1.0(7)
C15B C16B C17B O3B 178.1(6)
C22B N4B C18B C19B 1.4(10)
Ru1B N4B C18B C19B -175.2(5)
N4B C18B C19B C20B -1.8(11)
C18B C19B C20B C21B 0.1(12)
C19B C20B C21B C22B 1.9(11)
C18B N4B C22B C21B 0.7(9)
Ru1B N4B C22B C21B 177.3(5)
C20B C21B C22B N4B -2.3(10)
C27B N5B C23B C24B -2.1(9)
Ru1B N5B C23B C24B 172.6(5)
N5B C23B C24B C25B 0.4(10)
C23B C24B C25B C26B 1.5(10)
C24B C25B C26B C27B -1.7(11)
C23B N5B C27B C26B 2.0(10)
Ru1B N5B C27B C26B -172.5(5)
C25B C26B C27B N5B -0.1(12)
